data_7236119
loop_
_publ_author_name
'Lessard, Beno\^it H.'
'Grant, Trevor M.'
'White, Robin'
'Thibau, Emmanuel'
'Lu, Zheng-Hong'
'Bender, Timothy P.'

_publ_section_title
;
 The position and frequency of fluorine atoms changes the electron
 donor/acceptor properties of fluorophenoxy silicon phthalocyanines within
 organic photovoltaic devices
;
_journal_issue 48
_journal_name_full 'Journal of Materials Chemistry A'
_journal_page_first 24512
_journal_paper_doi 10.1039/C5TA07173A
_journal_volume 3
_journal_year 2015
_chemical_formula_moiety 'C44 H18 F8 N8 O2 Si'
_chemical_formula_sum 'C44 H18 F8 N8 O2 Si'
_chemical_formula_weight 870.75
_chemical_name_systematic 'bis(2,3,4,6-tetrafluorophenoxy) silicon phthalocyanine'
_space_group_crystal_system triclinic
_space_group_IT_number 2
_space_group_name_Hall '-P 1'
_space_group_name_H-M_alt 'P -1'
_atom_sites_solution_hydrogens geom
_audit_creation_method SHELXL-2013
_audit_update_record
;
2015-09-03 deposited with the CCDC.
2015-11-06 downloaded from the CCDC.
;
_cell_angle_alpha 72.562(3)
_cell_angle_beta 69.559(3)
_cell_angle_gamma 81.366(3)
_cell_formula_units_Z 1
_cell_length_a 8.4175(8)
_cell_length_b 10.1685(9)
_cell_length_c 11.5194(10)
_cell_measurement_reflns_used 9282
_cell_measurement_temperature 147(2)
_cell_measurement_theta_max 66.47
_cell_measurement_theta_min 4.25
_cell_volume 880.30(14)
_computing_cell_refinement APEX2
_computing_data_collection 'APEX2 (Bruker, 2007)'
_computing_data_reduction 'SAINT (Bruker, 2007)'
_computing_molecular_graphics 'PLATON (Spek, 2009)'
_computing_publication_material 'SHELXTL (Sheldrick, 2008)'
_computing_structure_refinement 'SHELXL-2013 (Sheldrick, 2013)'
_computing_structure_solution 'SHELXS-97 (Sheldrick, 2008)'
_diffrn_ambient_temperature 147(2)
_diffrn_measured_fraction_theta_full 0.945
_diffrn_measured_fraction_theta_max 0.967
_diffrn_measurement_device_type 'Bruker Kappa APEX-DUO CCD'
_diffrn_measurement_method '\f and \w scans'
_diffrn_radiation_type CuK\a
_diffrn_radiation_wavelength 1.54178
_diffrn_reflns_av_R_equivalents 0.0210
_diffrn_reflns_av_unetI/netI 0.0214
_diffrn_reflns_Laue_measured_fraction_full 0.945
_diffrn_reflns_Laue_measured_fraction_max 0.967
_diffrn_reflns_limit_h_max 8
_diffrn_reflns_limit_h_min -9
_diffrn_reflns_limit_k_max 11
_diffrn_reflns_limit_k_min -12
_diffrn_reflns_limit_l_max 13
_diffrn_reflns_limit_l_min -13
_diffrn_reflns_number 11039
_diffrn_reflns_point_group_measured_fraction_full 0.945
_diffrn_reflns_point_group_measured_fraction_max 0.967
_diffrn_reflns_theta_full 67.679
_diffrn_reflns_theta_max 66.464
_diffrn_reflns_theta_min 4.250
_diffrn_source 'Bruker Imus with multi-layer optics'
_exptl_absorpt_coefficient_mu 1.467
_exptl_absorpt_correction_T_max 0.7528
_exptl_absorpt_correction_T_min 0.6617
_exptl_absorpt_correction_type multi-scan
_exptl_absorpt_process_details 'SADABS (Sheldrick, 1996)'
_exptl_crystal_colour blue
_exptl_crystal_density_diffrn 1.643
_exptl_crystal_description needle
_exptl_crystal_F_000 440
_exptl_crystal_size_max 0.450
_exptl_crystal_size_mid 0.025
_exptl_crystal_size_min 0.025
_refine_diff_density_max 0.200
_refine_diff_density_min -0.338
_refine_diff_density_rms 0.058
_refine_ls_extinction_method none
_refine_ls_goodness_of_fit_ref 1.061
_refine_ls_hydrogen_treatment constr
_refine_ls_matrix_type full
_refine_ls_number_parameters 286
_refine_ls_number_reflns 2991
_refine_ls_number_restraints 0
_refine_ls_restrained_S_all 1.061
_refine_ls_R_factor_all 0.0317
_refine_ls_R_factor_gt 0.0311
_refine_ls_shift/su_max 0.000
_refine_ls_shift/su_mean 0.000
_refine_ls_structure_factor_coef Fsqd
_refine_ls_weighting_details 'w=1/[\s^2^(Fo^2^)+(0.0432P)^2^+0.4555P] where P=(Fo^2^+2Fc^2^)/3'
_refine_ls_weighting_scheme calc
_refine_ls_wR_factor_gt 0.0819
_refine_ls_wR_factor_ref 0.0825
_reflns_Friedel_coverage 0.000
_reflns_number_gt 2906
_reflns_number_total 2991
_reflns_threshold_expression 'I > 2\s(I)'
_cod_data_source_file c5ta07173a2.cif
_cod_data_source_block d1419
_cod_database_code 7236119
_shelx_space_group_comment
; 
The symmetry employed for this shelxl refinement is uniquely defined 
by the following loop, which should always be used as a source of 
symmetry information in preference to the above space-group names. 
They are only intended as comments. 
;
_shelx_estimated_absorpt_t_min 0.558
_shelx_estimated_absorpt_t_max 0.964
_shelxl_version_number 2013-4

loop_
_space_group_symop_operation_xyz
'x, y, z'
'-x, -y, -z'

loop_
_atom_site_label
_atom_site_type_symbol
_atom_site_fract_x
_atom_site_fract_y
_atom_site_fract_z
_atom_site_U_iso_or_equiv
_atom_site_adp_type
_atom_site_occupancy
_atom_site_site_symmetry_order
_atom_site_calc_flag
_atom_site_refinement_flags_posn
_atom_site_refinement_flags_adp
_atom_site_refinement_flags_occupancy
Si1 Si 0.5000 0.5000 0.5000 0.01274(14) Uani 1 2 d S . P
F1 F 0.43456(11) 0.12782(8) 0.67923(8) 0.0264(2) Uani 1 1 d . . .
F2 F 0.65487(15) -0.08960(9) 0.67115(9) 0.0414(3) Uani 1 1 d . . .
F3 F 0.91265(13) 0.09959(10) 0.22619(9) 0.0410(3) Uani 1 1 d . . .
F4 F 0.69736(11) 0.32043(8) 0.23491(8) 0.0255(2) Uani 1 1 d . . .
O1 O 0.46376(11) 0.35097(9) 0.46573(9) 0.0163(2) Uani 1 1 d . . .
N1 N 0.13266(14) 0.64963(11) 0.45316(11) 0.0158(2) Uani 1 1 d . . .
N2 N 0.26848(14) 0.50368(11) 0.60531(11) 0.0148(2) Uani 1 1 d . . .
N3 N 0.29088(14) 0.36957(11) 0.81304(11) 0.0169(3) Uani 1 1 d . . .
N4 N 0.56447(14) 0.39055(11) 0.64454(11) 0.0144(2) Uani 1 1 d . . .
C1 C 0.13181(17) 0.57427(13) 0.56886(13) 0.0149(3) Uani 1 1 d . . .
C2 C -0.02021(17) 0.55940(14) 0.67903(13) 0.0158(3) Uani 1 1 d . . .
C3 C -0.18642(17) 0.61250(14) 0.69142(14) 0.0181(3) Uani 1 1 d . . .
H3A H -0.2182 0.6659 0.6190 0.022 Uiso 1 1 calc R U .
C4 C -0.30259(18) 0.58361(15) 0.81410(14) 0.0214(3) Uani 1 1 d . . .
H4A H -0.4167 0.6187 0.8265 0.026 Uiso 1 1 calc R U .
C5 C -0.25546(18) 0.50334(15) 0.92090(14) 0.0218(3) Uani 1 1 d . . .
H5A H -0.3381 0.4868 1.0040 0.026 Uiso 1 1 calc R U .
C6 C -0.09160(18) 0.44785(15) 0.90789(13) 0.0194(3) Uani 1 1 d . . .
H6A H -0.0606 0.3917 0.9798 0.023 Uiso 1 1 calc R U .
C7 C 0.02580(17) 0.47812(14) 0.78442(13) 0.0168(3) Uani 1 1 d . . .
C8 C 0.20551(17) 0.44357(13) 0.73668(13) 0.0155(3) Uani 1 1 d . . .
C9 C 0.45629(17) 0.34569(13) 0.76916(12) 0.0153(3) Uani 1 1 d . . .
C10 C 0.55069(17) 0.26112(13) 0.85097(13) 0.0167(3) Uani 1 1 d . . .
C11 C 0.50017(19) 0.19362(15) 0.98148(13) 0.0209(3) Uani 1 1 d . . .
H11A H 0.3852 0.1984 1.0345 0.025 Uiso 1 1 calc R U .
C12 C 0.6247(2) 0.11918(16) 1.03077(14) 0.0267(3) Uani 1 1 d . . .
H12A H 0.5950 0.0724 1.1197 0.032 Uiso 1 1 calc R U .
C13 C 0.7941(2) 0.11143(17) 0.95196(15) 0.0290(4) Uani 1 1 d . . .
H13A H 0.8763 0.0589 0.9888 0.035 Uiso 1 1 calc R U .
C14 C 0.84475(19) 0.17816(15) 0.82214(14) 0.0224(3) Uani 1 1 d . . .
H14A H 0.9596 0.1727 0.7691 0.027 Uiso 1 1 calc R U .
C15 C 0.71923(18) 0.25384(14) 0.77283(13) 0.0169(3) Uani 1 1 d . . .
C16 C 0.72514(17) 0.33558(13) 0.64500(13) 0.0149(3) Uani 1 1 d . . .
C17 C 0.56835(17) 0.23776(14) 0.45979(13) 0.0170(3) Uani 1 1 d . . .
C18 C 0.55823(19) 0.12573(15) 0.56749(14) 0.0206(3) Uani 1 1 d . . .
C19 C 0.6700(2) 0.01239(15) 0.56191(15) 0.0273(3) Uani 1 1 d . . .
C20 C 0.7940(2) 0.00034(16) 0.44918(16) 0.0308(4) Uani 1 1 d . . .
H20A H 0.8723 -0.0772 0.4464 0.037 Uiso 1 1 calc R U .
C21 C 0.7984(2) 0.10660(16) 0.34064(15) 0.0265(3) Uani 1 1 d . . .
C22 C 0.68861(18) 0.22151(14) 0.34486(13) 0.0200(3) Uani 1 1 d . . .

loop_
_atom_site_aniso_label
_atom_site_aniso_U_11
_atom_site_aniso_U_22
_atom_site_aniso_U_33
_atom_site_aniso_U_23
_atom_site_aniso_U_13
_atom_site_aniso_U_12
Si1 0.0113(3) 0.0143(3) 0.0118(2) -0.00300(19) -0.00390(19) 0.00125(18)
F1 0.0341(5) 0.0214(4) 0.0181(4) -0.0043(3) -0.0014(4) -0.0041(4)
F2 0.0658(7) 0.0208(5) 0.0297(5) 0.0004(4) -0.0170(5) 0.0107(4)
F3 0.0418(6) 0.0394(6) 0.0306(5) -0.0166(4) 0.0021(4) 0.0120(4)
F4 0.0334(5) 0.0241(4) 0.0160(4) -0.0042(3) -0.0061(4) 0.0004(4)
O1 0.0152(5) 0.0164(5) 0.0186(5) -0.0057(4) -0.0075(4) 0.0020(4)
N1 0.0150(6) 0.0178(6) 0.0152(6) -0.0051(4) -0.0057(5) 0.0011(4)
N2 0.0139(6) 0.0163(5) 0.0136(5) -0.0035(4) -0.0046(4) 0.0006(4)
N3 0.0157(6) 0.0186(6) 0.0151(6) -0.0032(4) -0.0049(5) 0.0004(4)
N4 0.0134(6) 0.0154(5) 0.0139(5) -0.0039(4) -0.0047(4) 0.0009(4)
C1 0.0140(7) 0.0152(6) 0.0174(7) -0.0062(5) -0.0062(5) 0.0006(5)
C2 0.0147(7) 0.0167(6) 0.0170(7) -0.0059(5) -0.0051(5) -0.0009(5)
C3 0.0154(7) 0.0182(7) 0.0209(7) -0.0060(5) -0.0061(6) 0.0004(5)
C4 0.0137(7) 0.0238(7) 0.0262(8) -0.0093(6) -0.0042(6) 0.0004(5)
C5 0.0167(7) 0.0269(7) 0.0189(7) -0.0078(6) 0.0002(6) -0.0036(6)
C6 0.0177(7) 0.0236(7) 0.0162(7) -0.0048(6) -0.0041(6) -0.0032(6)
C7 0.0154(7) 0.0179(6) 0.0179(7) -0.0060(5) -0.0054(6) -0.0011(5)
C8 0.0148(7) 0.0170(6) 0.0140(6) -0.0039(5) -0.0036(5) -0.0013(5)
C9 0.0160(7) 0.0161(6) 0.0138(6) -0.0044(5) -0.0046(5) -0.0001(5)
C10 0.0184(7) 0.0156(6) 0.0167(7) -0.0045(5) -0.0069(6) 0.0014(5)
C11 0.0226(7) 0.0213(7) 0.0165(7) -0.0036(5) -0.0055(6) 0.0012(6)
C12 0.0312(9) 0.0272(8) 0.0173(7) -0.0009(6) -0.0092(6) 0.0045(6)
C13 0.0293(8) 0.0319(8) 0.0239(8) -0.0039(6) -0.0142(7) 0.0110(7)
C14 0.0207(7) 0.0251(7) 0.0207(7) -0.0064(6) -0.0088(6) 0.0067(6)
C15 0.0186(7) 0.0162(6) 0.0163(7) -0.0053(5) -0.0067(6) 0.0021(5)
C16 0.0157(7) 0.0149(6) 0.0162(7) -0.0059(5) -0.0070(5) 0.0011(5)
C17 0.0171(7) 0.0164(6) 0.0203(7) -0.0067(5) -0.0086(6) 0.0005(5)
C18 0.0242(8) 0.0200(7) 0.0179(7) -0.0064(6) -0.0057(6) -0.0018(6)
C19 0.0402(9) 0.0170(7) 0.0249(8) -0.0026(6) -0.0145(7) 0.0019(6)
C20 0.0354(9) 0.0224(8) 0.0353(9) -0.0116(7) -0.0139(7) 0.0107(7)
C21 0.0259(8) 0.0274(8) 0.0251(8) -0.0138(6) -0.0034(6) 0.0038(6)
C22 0.0240(8) 0.0192(7) 0.0171(7) -0.0038(5) -0.0075(6) -0.0018(6)

loop_
_atom_type_symbol
_atom_type_description
_atom_type_scat_dispersion_real
_atom_type_scat_dispersion_imag
_atom_type_scat_source
C C 0.0181 0.0091 'International Tables Vol C Tables 4.2.6.8 and 6.1.1.4'
H H 0.0000 0.0000 'International Tables Vol C Tables 4.2.6.8 and 6.1.1.4'
N N 0.0311 0.0180 'International Tables Vol C Tables 4.2.6.8 and 6.1.1.4'
F F 0.0727 0.0534 'International Tables Vol C Tables 4.2.6.8 and 6.1.1.4'
Si Si 0.2541 0.3302 'International Tables Vol C Tables 4.2.6.8 and 6.1.1.4'
O O 0.0492 0.0322 'International Tables Vol C Tables 4.2.6.8 and 6.1.1.4'

loop_
_geom_angle_atom_site_label_1
_geom_angle_atom_site_label_2
_geom_angle_atom_site_label_3
_geom_angle
_geom_angle_site_symmetry_1
_geom_angle_site_symmetry_3
O1 Si1 O1 180.0 . 2_666
O1 Si1 N2 91.44(4) . 2_666
O1 Si1 N2 88.56(4) 2_666 2_666
O1 Si1 N2 88.56(4) . .
O1 Si1 N2 91.44(4) 2_666 .
N2 Si1 N2 180.0 2_666 .
O1 Si1 N4 91.45(4) . .
O1 Si1 N4 88.55(4) 2_666 .
N2 Si1 N4 89.37(5) 2_666 .
N2 Si1 N4 90.63(5) . .
O1 Si1 N4 88.55(4) . 2_666
O1 Si1 N4 91.45(4) 2_666 2_666
N2 Si1 N4 90.63(5) 2_666 2_666
N2 Si1 N4 89.37(5) . 2_666
N4 Si1 N4 180.00(6) . 2_666
C17 O1 Si1 126.36(8) . .
C16 N1 C1 120.66(12) 2_666 .
C1 N2 C8 106.40(11) . .
C1 N2 Si1 127.23(9) . .
C8 N2 Si1 126.23(9) . .
C9 N3 C8 121.46(12) . .
C9 N4 C16 106.67(11) . .
C9 N4 Si1 126.03(9) . .
C16 N4 Si1 127.24(9) . .
N1 C1 N2 127.71(12) . .
N1 C1 C2 122.12(12) . .
N2 C1 C2 110.14(11) . .
C7 C2 C3 121.75(13) . .
C7 C2 C1 106.79(12) . .
C3 C2 C1 131.45(13) . .
C4 C3 C2 116.81(13) . .
C4 C3 H3A 121.6 . .
C2 C3 H3A 121.6 . .
C3 C4 C5 121.43(13) . .
C3 C4 H4A 119.3 . .
C5 C4 H4A 119.3 . .
C6 C5 C4 121.64(13) . .
C6 C5 H5A 119.2 . .
C4 C5 H5A 119.2 . .
C5 C6 C7 116.89(13) . .
C5 C6 H6A 121.6 . .
C7 C6 H6A 121.6 . .
C2 C7 C6 121.46(13) . .
C2 C7 C8 106.63(12) . .
C6 C7 C8 131.88(13) . .
N3 C8 N2 127.67(12) . .
N3 C8 C7 122.24(12) . .
N2 C8 C7 110.04(11) . .
N3 C9 N4 127.96(12) . .
N3 C9 C10 122.03(12) . .
N4 C9 C10 109.99(11) . .
C11 C10 C15 121.62(13) . .
C11 C10 C9 131.70(13) . .
C15 C10 C9 106.68(12) . .
C12 C11 C10 117.07(14) . .
C12 C11 H11A 121.5 . .
C10 C11 H11A 121.5 . .
C11 C12 C13 121.27(14) . .
C11 C12 H12A 119.4 . .
C13 C12 H12A 119.4 . .
C14 C13 C12 121.82(14) . .
C14 C13 H13A 119.1 . .
C12 C13 H13A 119.1 . .
C13 C14 C15 116.82(14) . .
C13 C14 H14A 121.6 . .
C15 C14 H14A 121.6 . .
C14 C15 C10 121.40(13) . .
C14 C15 C16 132.04(13) . .
C10 C15 C16 106.55(12) . .
N1 C16 N4 127.67(12) 2_666 .
N1 C16 C15 122.22(12) 2_666 .
N4 C16 C15 110.10(11) . .
O1 C17 C22 122.36(12) . .
O1 C17 C18 121.98(12) . .
C22 C17 C18 115.60(13) . .
F1 C18 C19 119.12(13) . .
F1 C18 C17 119.20(12) . .
C19 C18 C17 121.67(13) . .
F2 C19 C18 117.99(14) . .
F2 C19 C20 119.88(14) . .
C18 C19 C20 122.13(14) . .
C19 C20 C21 116.61(14) . .
C19 C20 H20A 121.7 . .
C21 C20 H20A 121.7 . .
F3 C21 C22 118.20(14) . .
F3 C21 C20 119.84(14) . .
C22 C21 C20 121.96(14) . .
F4 C22 C21 119.00(13) . .
F4 C22 C17 119.21(12) . .
C21 C22 C17 121.79(13) . .

loop_
_geom_bond_atom_site_label_1
_geom_bond_atom_site_label_2
_geom_bond_distance
_geom_bond_site_symmetry_2
Si1 O1 1.7683(9) .
Si1 O1 1.7683(9) 2_666
Si1 N2 1.9039(11) 2_666
Si1 N2 1.9039(11) .
Si1 N4 1.9091(11) .
Si1 N4 1.9092(11) 2_666
F1 C18 1.3472(17) .
F2 C19 1.3493(17) .
F3 C21 1.3486(18) .
F4 C22 1.3472(16) .
O1 C17 1.3438(16) .
N1 C16 1.3193(18) 2_666
N1 C1 1.3215(18) .
N2 C1 1.3870(17) .
N2 C8 1.3883(17) .
N3 C9 1.3166(18) .
N3 C8 1.3187(18) .
N4 C9 1.3846(17) .
N4 C16 1.3849(17) .
C1 C2 1.4421(19) .
C2 C7 1.3921(19) .
C2 C3 1.396(2) .
C3 C4 1.383(2) .
C3 H3A 0.9500 .
C4 C5 1.407(2) .
C4 H4A 0.9500 .
C5 C6 1.384(2) .
C5 H5A 0.9500 .
C6 C7 1.393(2) .
C6 H6A 0.9500 .
C7 C8 1.4454(19) .
C9 C10 1.4461(19) .
C10 C11 1.391(2) .
C10 C15 1.395(2) .
C11 C12 1.384(2) .
C11 H11A 0.9500 .
C12 C13 1.403(2) .
C12 H12A 0.9500 .
C13 C14 1.383(2) .
C13 H13A 0.9500 .
C14 C15 1.394(2) .
C14 H14A 0.9500 .
C15 C16 1.4455(19) .
C16 N1 1.3193(18) 2_666
C17 C22 1.396(2) .
C17 C18 1.397(2) .
C18 C19 1.377(2) .
C19 C20 1.378(2) .
C20 C21 1.379(2) .
C20 H20A 0.9500 .
C21 C22 1.378(2) .

loop_
_geom_torsion_atom_site_label_1
_geom_torsion_atom_site_label_2
_geom_torsion_atom_site_label_3
_geom_torsion_atom_site_label_4
_geom_torsion
_geom_torsion_site_symmetry_1
_geom_torsion_site_symmetry_4
N2 Si1 O1 C17 41.71(11) 2_666 .
N2 Si1 O1 C17 -138.29(11) . .
N4 Si1 O1 C17 -47.70(11) . .
N4 Si1 O1 C17 132.30(11) 2_666 .
C16 N1 C1 N2 0.4(2) 2_666 .
C16 N1 C1 C2 178.03(12) 2_666 .
C8 N2 C1 N1 178.25(13) . .
Si1 N2 C1 N1 2.4(2) . .
C8 N2 C1 C2 0.34(14) . .
Si1 N2 C1 C2 -175.48(9) . .
N1 C1 C2 C7 -177.96(12) . .
N2 C1 C2 C7 0.08(15) . .
N1 C1 C2 C3 0.7(2) . .
N2 C1 C2 C3 178.73(13) . .
C7 C2 C3 C4 1.7(2) . .
C1 C2 C3 C4 -176.80(13) . .
C2 C3 C4 C5 -0.6(2) . .
C3 C4 C5 C6 -1.0(2) . .
C4 C5 C6 C7 1.6(2) . .
C3 C2 C7 C6 -1.1(2) . .
C1 C2 C7 C6 177.69(12) . .
C3 C2 C7 C8 -179.26(12) . .
C1 C2 C7 C8 -0.45(14) . .
C5 C6 C7 C2 -0.6(2) . .
C5 C6 C7 C8 177.06(14) . .
C9 N3 C8 N2 1.1(2) . .
C9 N3 C8 C7 -176.05(12) . .
C1 N2 C8 N3 -178.09(13) . .
Si1 N2 C8 N3 -2.2(2) . .
C1 N2 C8 C7 -0.63(14) . .
Si1 N2 C8 C7 175.24(9) . .
C2 C7 C8 N3 178.31(12) . .
C6 C7 C8 N3 0.4(2) . .
C2 C7 C8 N2 0.69(15) . .
C6 C7 C8 N2 -177.19(14) . .
C8 N3 C9 N4 0.4(2) . .
C8 N3 C9 C10 -178.00(12) . .
C16 N4 C9 N3 -178.06(13) . .
Si1 N4 C9 N3 -0.6(2) . .
C16 N4 C9 C10 0.47(14) . .
Si1 N4 C9 C10 177.90(9) . .
N3 C9 C10 C11 -1.6(2) . .
N4 C9 C10 C11 179.79(14) . .
N3 C9 C10 C15 177.88(12) . .
N4 C9 C10 C15 -0.77(15) . .
C15 C10 C11 C12 0.3(2) . .
C9 C10 C11 C12 179.64(14) . .
C10 C11 C12 C13 -0.5(2) . .
C11 C12 C13 C14 0.4(3) . .
C12 C13 C14 C15 0.0(2) . .
C13 C14 C15 C10 -0.3(2) . .
C13 C14 C15 C16 179.62(14) . .
C11 C10 C15 C14 0.1(2) . .
C9 C10 C15 C14 -179.37(13) . .
C11 C10 C15 C16 -179.76(12) . .
C9 C10 C15 C16 0.72(15) . .
C9 N4 C16 N1 179.39(13) . 2_666
Si1 N4 C16 N1 2.0(2) . 2_666
C9 N4 C16 C15 -0.01(14) . .
Si1 N4 C16 C15 -177.39(9) . .
C14 C15 C16 N1 0.2(2) . 2_666
C10 C15 C16 N1 -179.91(12) . 2_666
C14 C15 C16 N4 179.64(14) . .
C10 C15 C16 N4 -0.46(15) . .
Si1 O1 C17 C22 -92.75(14) . .
Si1 O1 C17 C18 90.31(15) . .
O1 C17 C18 F1 3.5(2) . .
C22 C17 C18 F1 -173.64(12) . .
O1 C17 C18 C19 -177.40(13) . .
C22 C17 C18 C19 5.5(2) . .
F1 C18 C19 F2 -2.9(2) . .
C17 C18 C19 F2 178.03(13) . .
F1 C18 C19 C20 176.58(14) . .
C17 C18 C19 C20 -2.5(2) . .
F2 C19 C20 C21 178.00(14) . .
C18 C19 C20 C21 -1.4(2) . .
C19 C20 C21 F3 -177.83(14) . .
C19 C20 C21 C22 2.2(2) . .
F3 C21 C22 F4 1.3(2) . .
C20 C21 C22 F4 -178.72(14) . .
F3 C21 C22 C17 -178.99(13) . .
C20 C21 C22 C17 1.0(2) . .
O1 C17 C22 F4 -2.1(2) . .
C18 C17 C22 F4 174.99(12) . .
O1 C17 C22 C21 178.15(13) . .
C18 C17 C22 C21 -4.7(2) . .
